data_7053390
loop_
_publ_author_name
'Ling, Irene'
'Alias, Yatimah'
'Sobolev, Alexandre N.'
'Raston, Colin L.'

_publ_section_title
;
 Multi-component bi-layers featuring [1-octyl-2,3-dimethylimidazolium
 &#x2229;p-sulfonatocalix[4]arene] supermolecules
;
_journal_issue 3
_journal_name_full 'New Journal of Chemistry'
_journal_page_first 414
_journal_paper_doi 10.1039/b9nj00612e
_journal_volume 34
_journal_year 2010
_chemical_formula_moiety 'C28 H20 O16 S, C13 H25 N, Gd H16 O8, 5(H2 O)'
_chemical_formula_sum 'C41 H71 Gd N2 O29 S4'
_chemical_formula_weight 1341.49
_chemical_name_systematic
;
?
;
_space_group_IT_number 2
_symmetry_cell_setting triclinic
_symmetry_Int_Tables_number 2
_symmetry_space_group_name_Hall '-P 1'
_symmetry_space_group_name_H-M 'P -1'
_atom_sites_solution_hydrogens geom
_atom_sites_solution_primary direct
_atom_sites_solution_secondary difmap
_audit_creation_method SHELXL-97
_cell_angle_alpha 103.867(2)
_cell_angle_beta 100.692(1)
_cell_angle_gamma 98.878(1)
_cell_formula_units_Z 2
_cell_length_a 13.2450(2)
_cell_length_b 14.6552(3)
_cell_length_c 15.3003(3)
_cell_measurement_reflns_used 39248
_cell_measurement_temperature 100(2)
_cell_measurement_theta_max 37.1
_cell_measurement_theta_min 2.87
_cell_volume 2771.10(10)
_computing_cell_refinement
;
CrysAlisPro, Oxford Diffraction Ltd.,
Version 1.171.33.41 (release 06-05-2009 CrysAlis171 .NET)
(compiled May 6 2009,17:20:42)
;
_computing_data_collection
;
CrysAlisPro, Oxford Diffraction Ltd.,
Version 1.171.33.41 (release 06-05-2009 CrysAlis171 .NET)
(compiled May 6 2009,17:20:42)
;
_computing_data_reduction
;
CrysAlisPro, Oxford Diffraction Ltd.,
Version 1.171.33.41 (release 06-05-2009 CrysAlis171 .NET)
(compiled May 6 2009,17:20:42)
;
_computing_molecular_graphics 'X-Seed 2.0 (Barbour, 2001)'
_computing_publication_material 'SHELXL-97 (Sheldrick, 2008)'
_computing_structure_refinement 'SHELXL-97 (Sheldrick, 2008)'
_computing_structure_solution 'SHELXS-97 (Sheldrick, 2008)'
_diffrn_ambient_temperature 100(2)
_diffrn_detector_area_resol_mean 16.0009
_diffrn_measured_fraction_theta_full 0.999
_diffrn_measured_fraction_theta_max 0.959
_diffrn_measurement_device_type 'Oxford Diffraction Xcalibur-S, Sapphire CCD'
_diffrn_measurement_method '\w scans'
_diffrn_radiation_monochromator graphite
_diffrn_radiation_source 'normal-focus sealed tube'
_diffrn_radiation_type MoK\a
_diffrn_radiation_wavelength 0.71073
_diffrn_reflns_av_R_equivalents 0.0249
_diffrn_reflns_av_sigmaI/netI 0.0419
_diffrn_reflns_limit_h_max 19
_diffrn_reflns_limit_h_min -22
_diffrn_reflns_limit_k_max 24
_diffrn_reflns_limit_k_min -24
_diffrn_reflns_limit_l_max 25
_diffrn_reflns_limit_l_min -24
_diffrn_reflns_number 63423
_diffrn_reflns_theta_full 35.00
_diffrn_reflns_theta_max 37.23
_diffrn_reflns_theta_min 2.88
_exptl_absorpt_coefficient_mu 1.438
_exptl_absorpt_correction_T_max 1.00000
_exptl_absorpt_correction_T_min 0.91927
_exptl_absorpt_correction_type multi-scan
_exptl_absorpt_process_details
;
CrysAlisPro, Oxford Diffraction Ltd.,
Version 1.171.33.41 (release 06-05-2009 CrysAlis171 .NET)
(compiled May 6 2009,17:20:42)
Empirical absorption correction using spherical harmonics,
implemented in SCALE3 ABSPACK scaling algorithm.
;
_exptl_crystal_colour colorless
_exptl_crystal_density_diffrn 1.608
_exptl_crystal_density_meas ?
_exptl_crystal_description prism
_exptl_crystal_F_000 1382
_exptl_crystal_size_max 0.41
_exptl_crystal_size_mid 0.34
_exptl_crystal_size_min 0.14
_refine_diff_density_max 3.419
_refine_diff_density_min -0.800
_refine_diff_density_rms 0.119
_refine_ls_extinction_method none
_refine_ls_goodness_of_fit_ref 1.005
_refine_ls_hydrogen_treatment constr
_refine_ls_matrix_type full
_refine_ls_number_parameters 701
_refine_ls_number_reflns 27437
_refine_ls_number_restraints 0
_refine_ls_restrained_S_all 1.005
_refine_ls_R_factor_all 0.0404
_refine_ls_R_factor_gt 0.0323
_refine_ls_shift/su_max 0.002
_refine_ls_shift/su_mean 0.000
_refine_ls_structure_factor_coef Fsqd
_refine_ls_weighting_details 'calc w=1/[\s^2^(Fo^2^)+(0.0480P)^2^+0.0000P] where P=(Fo^2^+2Fc^2^)/3'
_refine_ls_weighting_scheme calc
_refine_ls_wR_factor_gt 0.0819
_refine_ls_wR_factor_ref 0.0836
_reflns_number_gt 22954
_reflns_number_total 27437
_reflns_threshold_expression >2sigma(I)
_cod_data_source_file b9nj00612e.txt
_cod_data_source_block 160808p
_cod_depositor_comments
;
The following automatic conversions were performed:

'_exptl_crystal_density_meas' value 'not measured' was changed to '?'
- the value is perceived as not measured.

Automatic conversion script
Id: cif_fix_values 3008 2015-01-20 13:52:24Z robertas 
;
_cod_original_cell_volume 2771.10(9)
_cod_database_code 7053390

loop_
_symmetry_equiv_pos_as_xyz
'x, y, z'
'-x, -y, -z'

loop_
_atom_site_label
_atom_site_type_symbol
_atom_site_fract_x
_atom_site_fract_y
_atom_site_fract_z
_atom_site_U_iso_or_equiv
_atom_site_adp_type
_atom_site_occupancy
_atom_site_symmetry_multiplicity
_atom_site_calc_flag
_atom_site_refinement_flags
_atom_site_disorder_assembly
_atom_site_disorder_group
Gd1 Gd 1.027800(5) 0.463821(5) 0.243910(5) 0.01195(2) Uani 1 1 d . . .
O01W O 1.14750(10) 0.60513(9) 0.35310(9) 0.0244(3) Uani 1 1 d . . .
H01A H 1.1276 0.6469 0.3914 0.037 Uiso 1 1 d . . .
H01B H 1.2131 0.6100 0.3721 0.037 Uiso 1 1 d . . .
O02W O 1.20431(8) 0.46396(8) 0.21788(8) 0.01454(19) Uani 1 1 d . . .
H02A H 1.2557 0.5113 0.2433 0.022 Uiso 1 1 d . . .
H02B H 1.2164 0.4316 0.1683 0.022 Uiso 1 1 d . . .
O03W O 1.12031(9) 0.39665(9) 0.35510(8) 0.0191(2) Uani 1 1 d . . .
H03A H 1.1834 0.4198 0.3856 0.029 Uiso 1 1 d . . .
H03B H 1.0853 0.3763 0.3904 0.029 Uiso 1 1 d . . .
O04W O 0.93902(10) 0.51435(10) 0.35979(9) 0.0288(3) Uani 1 1 d . . .
H04A H 0.9531 0.5626 0.4071 0.043 Uiso 1 1 d . . .
H04B H 0.8794 0.4808 0.3567 0.043 Uiso 1 1 d . . .
O05W O 1.04764(11) 0.56898(14) 0.15123(14) 0.0504(5) Uani 1 1 d . . .
H05A H 1.0032 0.5890 0.1168 0.076 Uiso 1 1 d . . .
H05B H 1.1087 0.5999 0.1547 0.076 Uiso 1 1 d . . .
O06W O 1.01084(9) 0.34185(8) 0.10596(8) 0.0175(2) Uani 1 1 d . . .
H06A H 1.0388 0.3502 0.0620 0.026 Uiso 1 1 d . . .
H06B H 0.9548 0.2989 0.0833 0.026 Uiso 1 1 d . . .
O07W O 0.90982(8) 0.32241(8) 0.24859(8) 0.0158(2) Uani 1 1 d . . .
H07A H 0.9206 0.2869 0.2845 0.024 Uiso 1 1 d . . .
H07B H 0.8506 0.2981 0.2109 0.024 Uiso 1 1 d . . .
O08W O 0.85462(8) 0.46832(8) 0.15943(8) 0.01572(19) Uani 1 1 d . . .
H08A H 0.8300 0.5150 0.1465 0.024 Uiso 1 1 d . . .
H08B H 0.8220 0.4170 0.1182 0.024 Uiso 1 1 d . . .
O09W O 0.32389(10) 0.46688(9) 0.48206(9) 0.0223(2) Uani 1 1 d . . .
H09A H 0.3444 0.5223 0.4757 0.033 Uiso 1 1 d . . .
H09B H 0.3756 0.4517 0.5133 0.033 Uiso 1 1 d . . .
O10W O 0.23824(10) 0.67088(11) 0.15943(10) 0.0287(3) Uani 1 1 d . . .
H10A H 0.2860 0.6534 0.1931 0.043 Uiso 1 1 d . . .
H10B H 0.2546 0.6697 0.1081 0.043 Uiso 1 1 d . . .
O11W O 0.74999(10) 0.42295(10) 0.36725(10) 0.0268(3) Uani 1 1 d . . .
H11A H 0.7307 0.4604 0.4098 0.040 Uiso 1 1 d . . .
H11B H 0.7315 0.3657 0.3698 0.040 Uiso 1 1 d . . .
O12W O 0.32253(11) 0.76389(10) 0.60800(9) 0.0272(3) Uani 1 1 d . . .
H12A H 0.3317 0.7310 0.5573 0.041 Uiso 1 1 d . . .
H12B H 0.2849 0.8034 0.5962 0.041 Uiso 1 1 d . . .
O13W O 0.1429(5) 0.7904(5) 0.2650(5) 0.0589(16) Uiso 0.33 1 d P A 1
H13A H 0.1672 0.7441 0.2374 0.088 Uiso 0.33 1 d P B 1
H13B H 0.1190 0.8186 0.2256 0.088 Uiso 0.33 1 d P C 1
O14W O 0.1017(5) 0.8870(4) 0.1262(4) 0.0508(14) Uiso 0.33 1 d P D 2
H14A H 0.1220 0.8648 0.1714 0.076 Uiso 0.33 1 d P E 2
H14B H 0.1245 0.8584 0.0810 0.076 Uiso 0.33 1 d P F 2
O15W O 0.1416(5) 0.8324(5) 0.2148(4) 0.0522(14) Uiso 0.33 1 d P G 3
H15A H 0.1686 0.7851 0.1942 0.078 Uiso 0.33 1 d P H 3
H15B H 0.1235 0.8565 0.1705 0.078 Uiso 0.33 1 d P I 3
O1 O 0.63352(9) 1.06044(8) 0.43930(8) 0.0160(2) Uani 1 1 d . . .
H1 H 0.6107 1.0807 0.3934 0.024 Uiso 1 1 calc R . .
C11 C 0.58193(11) 0.96800(10) 0.42490(10) 0.0121(2) Uani 1 1 d . . .
C12 C 0.63281(10) 0.91470(10) 0.47747(9) 0.0117(2) Uani 1 1 d . . .
C13 C 0.58537(11) 0.81992(10) 0.46651(10) 0.0122(2) Uani 1 1 d . . .
H13 H 0.6186 0.7834 0.5023 0.018 Uiso 1 1 calc R . .
C14 C 0.48941(11) 0.77801(10) 0.40343(10) 0.0118(2) Uani 1 1 d . . .
C15 C 0.43967(11) 0.83180(11) 0.35213(10) 0.0131(2) Uani 1 1 d . . .
H15 H 0.3737 0.8031 0.3100 0.020 Uiso 1 1 calc R . .
C16 C 0.48487(11) 0.92697(11) 0.36148(10) 0.0124(2) Uani 1 1 d . . .
S1 S 0.43619(3) 0.65510(3) 0.38690(2) 0.01276(6) Uani 1 1 d . . .
O11 O 0.35967(10) 0.64963(9) 0.44451(9) 0.0216(2) Uani 1 1 d . . .
O12 O 0.38427(9) 0.61595(8) 0.28902(8) 0.0174(2) Uani 1 1 d . . .
O13 O 0.52342(10) 0.61212(9) 0.41567(9) 0.0217(2) Uani 1 1 d . . .
C1 C 0.74182(11) 0.95616(11) 0.53951(10) 0.0127(2) Uani 1 1 d . . .
H11 H 0.7453 0.9378 0.5980 0.015 Uiso 1 1 calc R . .
H12 H 0.7548 1.0272 0.5549 0.015 Uiso 1 1 calc R . .
O2 O 0.81062(8) 1.01843(8) 0.38696(8) 0.01527(19) Uani 1 1 d . . .
H2 H 0.7594 1.0291 0.4113 0.023 Uiso 1 1 calc R . .
C21 C 0.85662(10) 0.95439(10) 0.42211(10) 0.0119(2) Uani 1 1 d . . .
C22 C 0.93759(10) 0.92409(10) 0.38229(9) 0.0117(2) Uani 1 1 d . . .
C23 C 0.99054(11) 0.86069(11) 0.41697(10) 0.0125(2) Uani 1 1 d . . .
H23 H 1.0460 0.8399 0.3916 0.015 Uiso 1 1 calc R . .
C24 C 0.96222(11) 0.82786(10) 0.48871(10) 0.0121(2) Uani 1 1 d . . .
C25 C 0.88012(11) 0.85681(10) 0.52624(10) 0.0123(2) Uani 1 1 d . . .
H25 H 0.8604 0.8320 0.5739 0.015 Uiso 1 1 calc R . .
C26 C 0.82722(10) 0.92136(10) 0.49461(9) 0.0116(2) Uani 1 1 d . . .
S2 S 1.03313(3) 0.75327(3) 0.53725(2) 0.01216(6) Uani 1 1 d . . .
O21 O 1.12359(9) 0.74943(9) 0.49588(8) 0.0173(2) Uani 1 1 d . . .
O22 O 1.06118(9) 0.79610(8) 0.63716(7) 0.01468(19) Uani 1 1 d . . .
O23 O 0.96273(9) 0.65870(8) 0.51283(8) 0.0175(2) Uani 1 1 d . . .
C2 C 0.96753(10) 0.96123(11) 0.30429(9) 0.0122(2) Uani 1 1 d . . .
H21 H 1.0369 0.9478 0.2969 0.015 Uiso 1 1 calc R . .
H22 H 0.9736 1.0317 0.3203 0.015 Uiso 1 1 calc R . .
O3 O 0.81264(8) 1.05735(8) 0.21414(7) 0.01407(18) Uani 1 1 d . . .
H3 H 0.8563 1.0781 0.2663 0.021 Uiso 1 1 calc R . .
C31 C 0.81364(10) 0.96307(10) 0.17599(9) 0.0114(2) Uani 1 1 d . . .
C32 C 0.73576(10) 0.91589(10) 0.09517(9) 0.0112(2) Uani 1 1 d . . .
C33 C 0.73305(11) 0.82082(10) 0.05074(9) 0.0118(2) Uani 1 1 d . . .
H33 H 0.6807 0.7883 -0.0041 0.014 Uiso 1 1 calc R . .
C34 C 0.80680(10) 0.77284(10) 0.08613(9) 0.0109(2) Uani 1 1 d . . .
C35 C 0.88251(11) 0.81960(10) 0.16701(10) 0.0120(2) Uani 1 1 d . . .
H35 H 0.9321 0.7861 0.1910 0.014 Uiso 1 1 calc R . .
C36 C 0.88693(10) 0.91485(10) 0.21356(9) 0.0111(2) Uani 1 1 d . . .
S3 S 0.79948(3) 0.64971(3) 0.03408(2) 0.01135(6) Uani 1 1 d . . .
O31 O 0.73933(9) 0.62886(8) -0.06066(8) 0.0167(2) Uani 1 1 d . . .
O32 O 0.90853(8) 0.63812(8) 0.03912(8) 0.01531(19) Uani 1 1 d . . .
O33 O 0.74913(9) 0.59682(8) 0.08903(8) 0.0171(2) Uani 1 1 d . . .
C3 C 0.65289(11) 0.96770(10) 0.05933(10) 0.0124(2) Uani 1 1 d . . .
H31 H 0.6797 1.0379 0.0844 0.015 Uiso 1 1 calc R . .
H32 H 0.6400 0.9519 -0.0090 0.015 Uiso 1 1 calc R . .
O4 O 0.61388(9) 1.03874(8) 0.24568(8) 0.0170(2) Uani 1 1 d . . .
H4 H 0.6688 1.0506 0.2257 0.026 Uiso 1 1 calc R . .
C41 C 0.53705(11) 0.97652(10) 0.17651(10) 0.0125(2) Uani 1 1 d . . .
C42 C 0.44221(11) 0.94864(10) 0.20122(10) 0.0124(2) Uani 1 1 d . . .
C43 C 0.35924(11) 0.88579(11) 0.13407(10) 0.0144(2) Uani 1 1 d . . .
H43 H 0.2941 0.8672 0.1492 0.017 Uiso 1 1 calc R . .
C44 C 0.37130(11) 0.84992(10) 0.04464(10) 0.0127(2) Uani 1 1 d . . .
C45 C 0.46585(11) 0.87627(10) 0.02095(10) 0.0124(2) Uani 1 1 d . . .
H45 H 0.4730 0.8503 -0.0402 0.015 Uiso 1 1 calc R . .
C46 C 0.55010(10) 0.94044(10) 0.08626(10) 0.0113(2) Uani 1 1 d . . .
S4 S 0.26600(3) 0.76633(3) -0.03687(3) 0.01433(6) Uani 1 1 d . . .
O41 O 0.28497(9) 0.76162(9) -0.12815(8) 0.0215(2) Uani 1 1 d . . .
O42 O 0.26914(10) 0.67467(9) -0.01398(9) 0.0230(2) Uani 1 1 d . . .
O43 O 0.17065(9) 0.79939(10) -0.02311(10) 0.0256(3) Uani 1 1 d . . .
C4 C 0.43103(11) 0.98159(11) 0.30040(10) 0.0142(2) Uani 1 1 d . . .
H41 H 0.4620 1.0511 0.3259 0.017 Uiso 1 1 calc R . .
H42 H 0.3555 0.9720 0.3009 0.017 Uiso 1 1 calc R . .
N1A N 0.58153(10) 0.68153(10) 0.19431(10) 0.0162(2) Uani 1 1 d . . .
N2A N 0.53778(11) 0.52651(10) 0.15597(10) 0.0189(2) Uani 1 1 d . . .
C1A C 0.63985(13) 0.77956(12) 0.24011(12) 0.0198(3) Uani 1 1 d . . .
H1AA H 0.6985 0.7789 0.2894 0.030 Uiso 1 1 calc R . .
H1AB H 0.5931 0.8181 0.2668 0.030 Uiso 1 1 calc R . .
H1AC H 0.6672 0.8075 0.1949 0.030 Uiso 1 1 calc R . .
C2A C 0.60720(12) 0.60264(12) 0.21347(11) 0.0162(3) Uani 1 1 d . . .
C3A C 0.46612(13) 0.55799(13) 0.09839(12) 0.0214(3) Uani 1 1 d . . .
H3A H 0.4080 0.5188 0.0512 0.026 Uiso 1 1 calc R . .
C4A C 0.49402(13) 0.65433(13) 0.12156(12) 0.0205(3) Uani 1 1 d . . .
H4A H 0.4599 0.6959 0.0932 0.025 Uiso 1 1 calc R . .
C5A C 0.69880(13) 0.60271(14) 0.28620(12) 0.0218(3) Uani 1 1 d . . .
H5A1 H 0.7360 0.6690 0.3178 0.033 Uiso 1 1 calc R . .
H5A2 H 0.7465 0.5668 0.2576 0.033 Uiso 1 1 calc R . .
H5A3 H 0.6743 0.5723 0.3311 0.033 Uiso 1 1 calc R . .
C6A C 0.53517(15) 0.42528(12) 0.15446(14) 0.0241(3) Uani 1 1 d . . .
H6A1 H 0.6078 0.4142 0.1637 0.029 Uiso 1 1 calc R . .
H6A2 H 0.4950 0.3835 0.0930 0.029 Uiso 1 1 calc R . .
C7A C 0.48512(13) 0.39763(12) 0.22908(12) 0.0181(3) Uani 1 1 d . . .
H7A1 H 0.5251 0.4392 0.2907 0.022 Uiso 1 1 calc R . .
H7A2 H 0.4123 0.4082 0.2199 0.022 Uiso 1 1 calc R . .
C8A C 0.48379(14) 0.29281(12) 0.22593(13) 0.0222(3) Uani 1 1 d . . .
H8A1 H 0.5566 0.2823 0.2329 0.027 Uiso 1 1 calc R . .
H8A2 H 0.4424 0.2517 0.1646 0.027 Uiso 1 1 calc R . .
C9A C 0.43694(15) 0.26193(15) 0.30146(14) 0.0277(4) Uani 1 1 d . . .
H9A1 H 0.4537 0.1991 0.3047 0.033 Uiso 1 1 calc R . .
H9A2 H 0.4716 0.3092 0.3618 0.033 Uiso 1 1 calc R . .
C10A C 0.31857(15) 0.25300(15) 0.28757(13) 0.0267(4) Uani 1 1 d . . .
H101 H 0.2978 0.2415 0.3436 0.032 Uiso 1 1 calc R . .
H102 H 0.3013 0.3149 0.2815 0.032 Uiso 1 1 calc R . .
C11A C 0.25395(17) 0.1735(2) 0.20387(17) 0.0414(5) Uani 1 1 d . . .
H111 H 0.2762 0.1126 0.2067 0.050 Uiso 1 1 calc R . .
H112 H 0.2693 0.1884 0.1473 0.050 Uiso 1 1 calc R . .
C12A C 0.13622(18) 0.1589(2) 0.19597(17) 0.0423(6) Uani 1 1 d . . .
H121 H 0.1206 0.1385 0.2500 0.051 Uiso 1 1 calc R . .
H122 H 0.1154 0.2215 0.1991 0.051 Uiso 1 1 calc R . .
C13A C 0.0699(3) 0.0864(4) 0.1092(3) 0.0963(17) Uani 1 1 d . . .
H131 H -0.0046 0.0826 0.1095 0.144 Uiso 1 1 calc R . .
H132 H 0.0873 0.0233 0.1066 0.144 Uiso 1 1 calc R . .
H133 H 0.0838 0.1062 0.0550 0.144 Uiso 1 1 calc R . .

loop_
_atom_site_aniso_label
_atom_site_aniso_U_11
_atom_site_aniso_U_22
_atom_site_aniso_U_33
_atom_site_aniso_U_23
_atom_site_aniso_U_13
_atom_site_aniso_U_12
Gd1 0.01017(3) 0.01439(3) 0.01010(3) 0.00310(2) 0.00161(2) 0.00038(2)
O01W 0.0201(5) 0.0202(6) 0.0258(6) -0.0060(5) 0.0078(5) 0.0000(4)
O02W 0.0124(4) 0.0139(5) 0.0146(5) 0.0001(4) 0.0038(4) -0.0001(3)
O03W 0.0135(4) 0.0273(6) 0.0182(5) 0.0117(5) 0.0026(4) 0.0019(4)
O04W 0.0188(5) 0.0283(7) 0.0266(7) -0.0138(5) 0.0111(5) -0.0064(5)
O05W 0.0152(6) 0.0655(12) 0.0803(13) 0.0633(11) -0.0088(7) -0.0068(6)
O06W 0.0153(4) 0.0187(5) 0.0156(5) 0.0007(4) 0.0052(4) -0.0008(4)
O07W 0.0150(4) 0.0164(5) 0.0135(5) 0.0065(4) -0.0016(4) -0.0021(4)
O08W 0.0142(4) 0.0117(5) 0.0185(5) 0.0028(4) -0.0008(4) 0.0022(4)
O09W 0.0204(5) 0.0205(6) 0.0265(6) 0.0108(5) 0.0022(5) 0.0024(4)
O10W 0.0205(6) 0.0357(8) 0.0308(7) 0.0209(6) 0.0006(5) -0.0036(5)
O11W 0.0246(6) 0.0226(6) 0.0352(7) 0.0077(6) 0.0126(5) 0.0041(5)
O12W 0.0313(7) 0.0240(6) 0.0228(6) 0.0020(5) -0.0001(5) 0.0105(5)
O1 0.0193(5) 0.0097(4) 0.0171(5) 0.0019(4) 0.0035(4) 0.0009(4)
C11 0.0139(5) 0.0102(5) 0.0112(6) 0.0007(4) 0.0035(4) 0.0026(4)
C12 0.0111(5) 0.0131(6) 0.0094(5) 0.0012(4) 0.0022(4) 0.0012(4)
C13 0.0121(5) 0.0131(6) 0.0110(5) 0.0033(5) 0.0025(4) 0.0019(4)
C14 0.0117(5) 0.0120(6) 0.0108(5) 0.0021(4) 0.0026(4) 0.0011(4)
C15 0.0120(5) 0.0144(6) 0.0119(6) 0.0022(5) 0.0027(4) 0.0023(4)
C16 0.0131(5) 0.0133(6) 0.0107(5) 0.0017(5) 0.0032(4) 0.0042(4)
S1 0.01309(13) 0.01202(14) 0.01184(14) 0.00273(12) 0.00268(11) -0.00022(11)
O11 0.0236(5) 0.0206(6) 0.0200(6) 0.0036(5) 0.0120(5) -0.0021(4)
O12 0.0195(5) 0.0156(5) 0.0124(5) 0.0009(4) 0.0010(4) -0.0019(4)
O13 0.0212(5) 0.0149(5) 0.0268(6) 0.0063(5) -0.0006(5) 0.0043(4)
C1 0.0123(5) 0.0139(6) 0.0093(5) 0.0010(5) 0.0014(4) 0.0001(4)
O2 0.0148(4) 0.0173(5) 0.0157(5) 0.0080(4) 0.0036(4) 0.0037(4)
C21 0.0109(5) 0.0117(6) 0.0105(5) 0.0025(4) -0.0006(4) -0.0008(4)
C22 0.0108(5) 0.0136(6) 0.0082(5) 0.0019(4) -0.0003(4) -0.0008(4)
C23 0.0117(5) 0.0147(6) 0.0097(5) 0.0025(5) 0.0011(4) 0.0013(4)
C24 0.0131(5) 0.0124(6) 0.0092(5) 0.0024(4) 0.0010(4) 0.0006(4)
C25 0.0126(5) 0.0130(6) 0.0094(5) 0.0024(5) 0.0011(4) 0.0000(4)
C26 0.0113(5) 0.0128(6) 0.0081(5) 0.0009(4) 0.0004(4) -0.0001(4)
S2 0.01537(14) 0.01044(14) 0.00988(14) 0.00225(11) 0.00234(11) 0.00199(11)
O21 0.0177(5) 0.0198(5) 0.0174(5) 0.0062(4) 0.0069(4) 0.0074(4)
O22 0.0206(5) 0.0117(5) 0.0094(4) 0.0019(4) -0.0001(4) 0.0022(4)
O23 0.0246(5) 0.0112(5) 0.0138(5) 0.0012(4) 0.0046(4) -0.0011(4)
C2 0.0102(5) 0.0138(6) 0.0100(5) 0.0032(5) -0.0003(4) -0.0013(4)
O3 0.0165(4) 0.0099(4) 0.0122(5) 0.0016(4) -0.0015(4) 0.0000(4)
C31 0.0119(5) 0.0108(5) 0.0098(5) 0.0026(4) 0.0009(4) -0.0002(4)
C32 0.0112(5) 0.0114(6) 0.0103(5) 0.0037(4) 0.0009(4) 0.0015(4)
C33 0.0119(5) 0.0128(6) 0.0090(5) 0.0022(4) 0.0006(4) 0.0017(4)
C34 0.0110(5) 0.0122(6) 0.0090(5) 0.0024(4) 0.0022(4) 0.0020(4)
C35 0.0117(5) 0.0136(6) 0.0101(5) 0.0036(5) 0.0014(4) 0.0018(4)
C36 0.0105(5) 0.0128(6) 0.0084(5) 0.0029(4) 0.0005(4) -0.0006(4)
S3 0.01142(13) 0.01182(14) 0.01043(14) 0.00167(11) 0.00261(10) 0.00344(11)
O31 0.0171(5) 0.0181(5) 0.0109(5) -0.0013(4) -0.0014(4) 0.0061(4)
O32 0.0133(4) 0.0202(5) 0.0144(5) 0.0050(4) 0.0046(4) 0.0073(4)
O33 0.0194(5) 0.0141(5) 0.0210(5) 0.0063(4) 0.0096(4) 0.0046(4)
C3 0.0127(5) 0.0122(6) 0.0114(6) 0.0041(5) -0.0001(4) 0.0018(4)
O4 0.0153(4) 0.0173(5) 0.0125(5) -0.0017(4) 0.0004(4) -0.0014(4)
C41 0.0138(5) 0.0103(6) 0.0116(6) 0.0019(5) -0.0002(4) 0.0027(4)
C42 0.0137(5) 0.0122(6) 0.0118(6) 0.0033(5) 0.0020(4) 0.0052(4)
C43 0.0139(5) 0.0141(6) 0.0148(6) 0.0047(5) 0.0015(5) 0.0024(5)
C44 0.0130(5) 0.0105(6) 0.0130(6) 0.0035(5) -0.0005(4) 0.0012(4)
C45 0.0138(5) 0.0112(6) 0.0105(5) 0.0029(4) -0.0004(4) 0.0022(4)
C46 0.0116(5) 0.0092(5) 0.0117(6) 0.0026(4) -0.0004(4) 0.0027(4)
S4 0.01327(14) 0.01278(15) 0.01368(15) 0.00348(12) -0.00179(11) -0.00073(11)
O41 0.0202(5) 0.0249(6) 0.0131(5) 0.0040(4) -0.0023(4) -0.0046(4)
O42 0.0289(6) 0.0132(5) 0.0204(6) 0.0057(4) -0.0052(5) -0.0033(4)
O43 0.0129(5) 0.0246(6) 0.0315(7) -0.0003(5) -0.0009(5) 0.0007(4)
C4 0.0162(6) 0.0142(6) 0.0126(6) 0.0026(5) 0.0029(5) 0.0065(5)
N1A 0.0169(5) 0.0157(6) 0.0180(6) 0.0060(5) 0.0066(5) 0.0039(4)
N2A 0.0222(6) 0.0165(6) 0.0195(6) 0.0050(5) 0.0088(5) 0.0036(5)
C1A 0.0238(7) 0.0147(7) 0.0227(8) 0.0048(6) 0.0116(6) 0.0027(5)
C2A 0.0181(6) 0.0172(7) 0.0172(7) 0.0068(5) 0.0091(5) 0.0057(5)
C3A 0.0188(7) 0.0272(8) 0.0178(7) 0.0066(6) 0.0047(5) 0.0030(6)
C4A 0.0187(6) 0.0272(8) 0.0191(7) 0.0099(6) 0.0055(5) 0.0078(6)
C5A 0.0194(7) 0.0290(9) 0.0202(7) 0.0100(7) 0.0054(6) 0.0082(6)
C6A 0.0326(8) 0.0138(7) 0.0292(9) 0.0045(6) 0.0175(7) 0.0042(6)
C7A 0.0194(6) 0.0152(7) 0.0213(7) 0.0060(6) 0.0066(5) 0.0044(5)
C8A 0.0223(7) 0.0161(7) 0.0276(8) 0.0058(6) 0.0050(6) 0.0035(6)
C9A 0.0278(8) 0.0250(9) 0.0288(9) 0.0133(7) -0.0008(7) 0.0005(7)
C10A 0.0297(9) 0.0269(9) 0.0235(8) 0.0109(7) 0.0046(7) 0.0020(7)
C11A 0.0282(10) 0.0467(14) 0.0373(12) -0.0020(10) 0.0041(9) -0.0022(9)
C12A 0.0313(10) 0.0542(15) 0.0355(12) 0.0105(11) 0.0064(9) -0.0042(10)
C13A 0.0423(16) 0.148(4) 0.053(2) -0.021(2) 0.0061(14) -0.034(2)

loop_
_atom_type_symbol
_atom_type_description
_atom_type_scat_dispersion_real
_atom_type_scat_dispersion_imag
_atom_type_scat_source
C C 0.0033 0.0016 'International Tables Vol C Tables 4.2.6.8 and 6.1.1.4'
H H 0.0000 0.0000 'International Tables Vol C Tables 4.2.6.8 and 6.1.1.4'
N N 0.0061 0.0033 'International Tables Vol C Tables 4.2.6.8 and 6.1.1.4'
O O 0.0106 0.0060 'International Tables Vol C Tables 4.2.6.8 and 6.1.1.4'
S S 0.1246 0.1234 'International Tables Vol C Tables 4.2.6.8 and 6.1.1.4'
Gd Gd -0.1653 3.9035 'International Tables Vol C Tables 4.2.6.8 and 6.1.1.4'

loop_
_geom_angle_atom_site_label_1
_geom_angle_atom_site_label_2
_geom_angle_atom_site_label_3
_geom_angle
O04W Gd1 O05W 113.93(7)
O04W Gd1 O06W 141.79(4)
O05W Gd1 O06W 84.62(6)
O04W Gd1 O03W 83.75(5)
O05W Gd1 O03W 144.35(4)
O06W Gd1 O03W 100.35(4)
O04W Gd1 O07W 73.29(4)
O05W Gd1 O07W 140.67(5)
O06W Gd1 O07W 71.93(4)
O03W Gd1 O07W 72.57(4)
O04W Gd1 O08W 75.76(5)
O05W Gd1 O08W 71.28(4)
O06W Gd1 O08W 79.77(4)
O03W Gd1 O08W 144.36(4)
O07W Gd1 O08W 73.73(4)
O04W Gd1 O01W 74.84(4)
O05W Gd1 O01W 77.89(6)
O06W Gd1 O01W 143.31(4)
O03W Gd1 O01W 77.52(5)
O07W Gd1 O01W 138.05(4)
O08W Gd1 O01W 123.06(4)
O04W Gd1 O02W 141.95(4)
O05W Gd1 O02W 75.79(5)
O06W Gd1 O02W 73.03(4)
O03W Gd1 O02W 72.15(4)
O07W Gd1 O02W 123.73(4)
O08W Gd1 O02W 138.78(4)
O01W Gd1 O02W 71.52(4)
Gd1 O01W H01A 123.3
Gd1 O01W H01B 125.0
H01A O01W H01B 108.4
Gd1 O02W H02A 123.1
Gd1 O02W H02B 123.4
H02A O02W H02B 108.4
Gd1 O03W H03A 124.3
Gd1 O03W H03B 116.2
H03A O03W H03B 108.4
Gd1 O04W H04A 133.2
Gd1 O04W H04B 118.4
H04A O04W H04B 108.4
Gd1 O05W H05A 132.1
Gd1 O05W H05B 119.1
H05A O05W H05B 108.4
Gd1 O06W H06A 123.7
Gd1 O06W H06B 120.7
H06A O06W H06B 108.4
Gd1 O07W H07A 127.5
Gd1 O07W H07B 124.0
H07A O07W H07B 108.4
Gd1 O08W H08A 130.6
Gd1 O08W H08B 115.7
H08A O08W H08B 108.4
H09A O09W H09B 108.4
H10A O10W H10B 108.4
H11A O11W H11B 108.4
H12A O12W H12B 108.4
H13A O13W H13B 108.3
H13A O13W H15A 55.7
H13B O13W H15A 56.4
H14A O14W H14B 107.6
H14A O14W H15B 6.4
H14B O14W H15B 102.0
H13B O15W H14A 120.1
H13B O15W H15A 99.1
H14A O15W H15A 113.3
H13B O15W H15B 120.5
H14A O15W H15B 6.3
H15A O15W H15B 107.4
C11 O1 H1 109.5
O1 C11 C12 115.57(12)
O1 C11 C16 123.24(13)
C12 C11 C16 121.19(13)
C13 C12 C11 118.99(13)
C13 C12 C1 119.76(13)
C11 C12 C1 121.07(13)
C12 C13 C14 120.50(13)
C12 C13 H13 119.7
C14 C13 H13 119.7
C15 C14 C13 119.88(13)
C15 C14 S1 121.30(11)
C13 C14 S1 118.76(11)
C14 C15 C16 121.12(13)
C14 C15 H15 119.4
C16 C15 H15 119.4
C15 C16 C11 118.31(13)
C15 C16 C4 119.52(13)
C11 C16 C4 122.11(13)
O13 S1 O12 113.60(7)
O13 S1 O11 111.60(8)
O12 S1 O11 110.57(7)
O13 S1 C14 106.46(7)
O12 S1 C14 106.52(7)
O11 S1 C14 107.69(7)
C12 C1 C26 112.44(11)
C12 C1 H11 109.1
C26 C1 H11 109.1
C12 C1 H12 109.1
C26 C1 H12 109.1
H11 C1 H12 107.8
C21 O2 H2 109.5
O2 C21 C26 122.65(13)
O2 C21 C22 115.53(12)
C26 C21 C22 121.81(13)
C23 C22 C21 118.64(13)
C23 C22 C2 120.84(12)
C21 C22 C2 120.51(13)
C24 C23 C22 119.95(13)
C24 C23 H23 120.0
C22 C23 H23 120.0
C23 C24 C25 120.85(13)
C23 C24 S2 120.32(11)
C25 C24 S2 118.77(11)
C26 C25 C24 120.66(13)
C26 C25 H25 119.7
C24 C25 H25 119.7
C25 C26 C21 118.06(13)
C25 C26 C1 120.05(12)
C21 C26 C1 121.87(13)
O21 S2 O22 113.60(7)
O21 S2 O23 111.85(7)
O22 S2 O23 110.91(7)
O21 S2 C24 106.27(7)
O22 S2 C24 106.85(7)
O23 S2 C24 106.89(7)
C22 C2 C36 111.61(11)
C22 C2 H21 109.3
C36 C2 H21 109.3
C22 C2 H22 109.3
C36 C2 H22 109.3
H21 C2 H22 108.0
C31 O3 H3 109.5
O3 C31 C32 115.63(12)
O3 C31 C36 123.39(12)
C32 C31 C36 120.98(13)
C33 C32 C31 119.26(13)
C33 C32 C3 120.73(12)
C31 C32 C3 119.97(12)
C32 C33 C34 120.31(13)
C32 C33 H33 119.8
C34 C33 H33 119.8
C35 C34 C33 120.03(13)
C35 C34 S3 119.08(11)
C33 C34 S3 120.71(10)
C34 C35 C36 121.04(13)
C34 C35 H35 119.5
C36 C35 H35 119.5
C35 C36 C31 118.35(12)
C35 C36 C2 119.06(12)
C31 C36 C2 122.54(13)
O31 S3 O33 113.42(7)
O31 S3 O32 112.47(6)
O33 S3 O32 111.35(7)
O31 S3 C34 106.45(7)
O33 S3 C34 106.46(6)
O32 S3 C34 106.08(7)
C46 C3 C32 112.27(11)
C46 C3 H31 109.2
C32 C3 H31 109.2
C46 C3 H32 109.2
C32 C3 H32 109.2
H31 C3 H32 107.9
C41 O4 H4 109.5
O4 C41 C42 115.24(13)
O4 C41 C46 123.23(13)
C42 C41 C46 121.53(13)
C43 C42 C41 118.81(13)
C43 C42 C4 119.68(13)
C41 C42 C4 121.43(13)
C42 C43 C44 120.07(13)
C42 C43 H43 120.0
C44 C43 H43 120.0
C45 C44 C43 120.92(13)
C45 C44 S4 120.51(11)
C43 C44 S4 118.51(11)
C44 C45 C46 120.46(13)
C44 C45 H45 119.8
C46 C45 H45 119.8
C45 C46 C41 118.19(13)
C45 C46 C3 119.70(13)
C41 C46 C3 122.11(12)
O41 S4 O43 113.71(8)
O41 S4 O42 111.50(8)
O43 S4 O42 111.59(8)
O41 S4 C44 107.65(7)
O43 S4 C44 106.81(7)
O42 S4 C44 105.02(7)
C16 C4 C42 111.90(11)
C16 C4 H41 109.2
C42 C4 H41 109.2
C16 C4 H42 109.2
C42 C4 H42 109.2
H41 C4 H42 107.9
C2A N1A C4A 108.74(14)
C2A N1A C1A 125.22(14)
C4A N1A C1A 125.98(14)
C2A N2A C3A 108.73(14)
C2A N2A C6A 126.29(15)
C3A N2A C6A 124.96(15)
N1A C1A H1AA 109.5
N1A C1A H1AB 109.5
H1AA C1A H1AB 109.5
N1A C1A H1AC 109.5
H1AA C1A H1AC 109.5
H1AB C1A H1AC 109.5
N2A C2A N1A 108.12(14)
N2A C2A C5A 127.32(15)
N1A C2A C5A 124.55(15)
C4A C3A N2A 107.25(15)
C4A C3A H3A 126.4
N2A C3A H3A 126.4
C3A C4A N1A 107.15(15)
C3A C4A H4A 126.4
N1A C4A H4A 126.4
C2A C5A H5A1 109.5
C2A C5A H5A2 109.5
H5A1 C5A H5A2 109.5
C2A C5A H5A3 109.5
H5A1 C5A H5A3 109.5
H5A2 C5A H5A3 109.5
N2A C6A C7A 112.28(13)
N2A C6A H6A1 109.1
C7A C6A H6A1 109.1
N2A C6A H6A2 109.1
C7A C6A H6A2 109.1
H6A1 C6A H6A2 107.9
C8A C7A C6A 111.06(14)
C8A C7A H7A1 109.4
C6A C7A H7A1 109.4
C8A C7A H7A2 109.4
C6A C7A H7A2 109.4
H7A1 C7A H7A2 108.0
C7A C8A C9A 113.21(15)
C7A C8A H8A1 108.9
C9A C8A H8A1 108.9
C7A C8A H8A2 108.9
C9A C8A H8A2 108.9
H8A1 C8A H8A2 107.8
C10A C9A C8A 115.04(15)
C10A C9A H9A1 108.5
C8A C9A H9A1 108.5
C10A C9A H9A2 108.5
C8A C9A H9A2 108.5
H9A1 C9A H9A2 107.5
C11A C10A C9A 114.61(18)
C11A C10A H101 108.6
C9A C10A H101 108.6
C11A C10A H102 108.6
C9A C10A H102 108.6
H101 C10A H102 107.6
C10A C11A C12A 114.1(2)
C10A C11A H111 108.7
C12A C11A H111 108.7
C10A C11A H112 108.7
C12A C11A H112 108.7
H111 C11A H112 107.6
C13A C12A C11A 115.1(2)
C13A C12A H121 108.5
C11A C12A H121 108.5
C13A C12A H122 108.5
C11A C12A H122 108.5
H121 C12A H122 107.5
C12A C13A H131 109.5
C12A C13A H132 109.5
H131 C13A H132 109.5
C12A C13A H133 109.5
H131 C13A H133 109.5
H132 C13A H133 109.5

loop_
_geom_bond_atom_site_label_1
_geom_bond_atom_site_label_2
_geom_bond_distance
Gd1 O04W 2.3425(12)
Gd1 O05W 2.3486(14)
Gd1 O06W 2.3648(11)
Gd1 O03W 2.4013(12)
Gd1 O07W 2.4197(11)
Gd1 O08W 2.4339(11)
Gd1 O01W 2.4369(12)
Gd1 O02W 2.4431(10)
O01W H01A 0.8500
O01W H01B 0.8500
O02W H02A 0.8500
O02W H02B 0.8500
O03W H03A 0.8500
O03W H03B 0.8500
O04W H04A 0.8500
O04W H04B 0.8501
O05W H05A 0.8500
O05W H05B 0.8500
O06W H06A 0.8500
O06W H06B 0.8500
O07W H07A 0.8500
O07W H07B 0.8500
O08W H08A 0.8500
O08W H08B 0.8500
O09W H09A 0.8499
O09W H09B 0.8501
O10W H10A 0.8500
O10W H10B 0.8500
O11W H11A 0.8500
O11W H11B 0.8500
O12W H12A 0.8500
O12W H12B 0.8500
O13W H13A 0.8500
O13W H13B 0.8501
O13W H15A 1.1830
O14W H14A 0.8499
O14W H14B 0.8499
O14W H15B 0.9249
O15W H13B 0.4160
O15W H14A 0.9272
O15W H15A 0.8499
O15W H15B 0.8500
O1 C11 1.3661(18)
O1 H1 0.8501
C11 C12 1.405(2)
C11 C16 1.405(2)
C12 C13 1.390(2)
C12 C1 1.5162(19)
C13 C14 1.3942(19)
C13 H13 0.9500
C14 C15 1.392(2)
C14 S1 1.7690(15)
C15 C16 1.392(2)
C15 H15 0.9500
C16 C4 1.520(2)
S1 O13 1.4471(13)
S1 O12 1.4591(12)
S1 O11 1.4666(12)
C1 C26 1.5199(19)
C1 H11 0.9900
C1 H12 0.9900
O2 C21 1.3556(18)
O2 H2 0.8501
C21 C26 1.406(2)
C21 C22 1.406(2)
C22 C23 1.391(2)
C22 C2 1.516(2)
C23 C24 1.388(2)
C23 H23 0.9500
C24 C25 1.3962(19)
C24 S2 1.7539(15)
C25 C26 1.385(2)
C25 H25 0.9500
S2 O21 1.4576(11)
S2 O22 1.4580(11)
S2 O23 1.4675(12)
C2 C36 1.5175(19)
C2 H21 0.9900
C2 H22 0.9900
O3 C31 1.3681(17)
O3 H3 0.8501
C31 C32 1.4028(19)
C31 C36 1.404(2)
C32 C33 1.388(2)
C32 C3 1.5216(19)
C33 C34 1.3929(19)
C33 H33 0.9500
C34 C35 1.3883(19)
C34 S3 1.7686(14)
C35 C36 1.394(2)
C35 H35 0.9500
S3 O31 1.4536(11)
S3 O33 1.4537(12)
S3 O32 1.4703(11)
C3 C46 1.5172(19)
C3 H31 0.9900
C3 H32 0.9900
O4 C41 1.3559(18)
O4 H4 0.8501
C41 C42 1.407(2)
C41 C46 1.408(2)
C42 C43 1.388(2)
C42 C4 1.521(2)
C43 C44 1.392(2)
C43 H43 0.9500
C44 C45 1.391(2)
C44 S4 1.7596(14)
C45 C46 1.393(2)
C45 H45 0.9500
S4 O41 1.4518(13)
S4 O43 1.4536(13)
S4 O42 1.4718(13)
C4 H41 0.9900
C4 H42 0.9900
N1A C2A 1.336(2)
N1A C4A 1.381(2)
N1A C1A 1.458(2)
N2A C2A 1.333(2)
N2A C3A 1.382(2)
N2A C6A 1.473(2)
C1A H1AA 0.9800
C1A H1AB 0.9800
C1A H1AC 0.9800
C2A C5A 1.486(2)
C3A C4A 1.344(3)
C3A H3A 0.9500
C4A H4A 0.9500
C5A H5A1 0.9800
C5A H5A2 0.9800
C5A H5A3 0.9800
C6A C7A 1.525(2)
C6A H6A1 0.9900
C6A H6A2 0.9900
C7A C8A 1.523(2)
C7A H7A1 0.9900
C7A H7A2 0.9900
C8A C9A 1.535(3)
C8A H8A1 0.9900
C8A H8A2 0.9900
C9A C10A 1.523(3)
C9A H9A1 0.9900
C9A H9A2 0.9900
C10A C11A 1.516(3)
C10A H101 0.9900
C10A H102 0.9900
C11A C12A 1.519(3)
C11A H111 0.9900
C11A H112 0.9900
C12A C13A 1.505(4)
C12A H121 0.9900
C12A H122 0.9900
C13A H131 0.9800
C13A H132 0.9800
C13A H133 0.9800

loop_
_geom_hbond_atom_site_label_D
_geom_hbond_atom_site_label_H
_geom_hbond_atom_site_label_A
_geom_hbond_distance_DH
_geom_hbond_distance_HA
_geom_hbond_distance_DA
_geom_hbond_angle_DHA
_geom_hbond_site_symmetry_A
O1 H1 O4 0.85 2.21 2.8604(16) 133.8 .
O1 H1 O12W 0.85 2.32 2.8422(18) 120.1 2_676
O2 H2 O1 0.85 1.89 2.7256(16) 166.4 .
O3 H3 O22 0.85 2.06 2.7787(15) 141.7 2_776
O3 H3 O2 0.85 2.36 2.8395(15) 116.3 .
O4 H4 O3 0.85 1.93 2.7479(16) 159.6 .
O01W H01A O21 0.85 1.93 2.7556(17) 163.9 .
O01W H01B O11 0.85 1.97 2.7960(18) 163.9 1_655
O02W H02A O12 0.85 1.99 2.8398(15) 172.5 1_655
O02W H02B O31 0.85 1.91 2.7578(15) 172.4 2_765
O03W H03A O09W 0.85 2.05 2.8888(17) 167.5 1_655
O03W H03B O23 0.85 1.86 2.6993(16) 167.2 2_766
O04W H04A O23 0.85 1.84 2.6841(16) 170.6 .
O04W H04B O11W 0.85 1.84 2.6871(18) 170.7 .
O05W H05A O32 0.85 1.91 2.7568(18) 177.5 .
O05W H05B O10W 0.85 1.84 2.6922(19) 177.3 1_655
O06W H06A O32 0.85 1.84 2.6926(15) 175.9 2_765
O06W H06B O43 0.85 1.93 2.7831(16) 176.0 2_665
O07W H07A O22 0.85 1.91 2.7626(15) 177.6 2_766
O07W H07B O41 0.85 1.93 2.7814(16) 177.4 2_665
O08W H08A O33 0.85 1.98 2.8080(16) 165.2 .
O08W H08B O42 0.85 1.89 2.7170(16) 164.9 2_665
O09W H09A O11 0.85 2.02 2.8592(18) 167.2 .
O09W H09B O13 0.85 2.04 2.8802(17) 167.4 2_666
O10W H10A O12 0.85 2.01 2.8537(18) 170.2 .
O10W H10B O42 0.85 1.93 2.7707(19) 169.9 .
O11W H11A O09W 0.85 2.06 2.9019(19) 171.6 2_666
O11W H11B O12W 0.85 2.05 2.895(2) 171.5 2_666
O12W H12A O11 0.85 1.98 2.8296(18) 175.7 .
O12W H12B O21 0.85 2.29 2.8119(18) 120.3 1_455
O12W H12B O1 0.85 2.35 2.8422(18) 117.5 2_676

loop_
_geom_torsion_atom_site_label_1
_geom_torsion_atom_site_label_2
_geom_torsion_atom_site_label_3
_geom_torsion_atom_site_label_4
_geom_torsion
O1 C11 C12 C13 -179.83(12)
C16 C11 C12 C13 -0.4(2)
O1 C11 C12 C1 -4.88(19)
C16 C11 C12 C1 174.54(13)
C11 C12 C13 C14 0.8(2)
C1 C12 C13 C14 -174.19(13)
C12 C13 C14 C15 -1.1(2)
C12 C13 C14 S1 176.17(11)
C13 C14 C15 C16 1.0(2)
S1 C14 C15 C16 -176.21(11)
C14 C15 C16 C11 -0.6(2)
C14 C15 C16 C4 176.64(12)
O1 C11 C16 C15 179.67(13)
C12 C11 C16 C15 0.3(2)
O1 C11 C16 C4 2.5(2)
C12 C11 C16 C4 -176.87(12)
C15 C14 S1 O13 154.63(12)
C13 C14 S1 O13 -22.64(13)
C15 C14 S1 O12 33.09(13)
C13 C14 S1 O12 -144.18(11)
C15 C14 S1 O11 -85.55(13)
C13 C14 S1 O11 97.18(12)
C13 C12 C1 C26 75.94(16)
C11 C12 C1 C26 -98.98(16)
O2 C21 C22 C23 178.01(12)
C26 C21 C22 C23 -0.9(2)
O2 C21 C22 C2 -0.97(19)
C26 C21 C22 C2 -179.88(13)
C21 C22 C23 C24 0.7(2)
C2 C22 C23 C24 179.71(13)
C22 C23 C24 C25 0.7(2)
C22 C23 C24 S2 -176.44(11)
C23 C24 C25 C26 -2.0(2)
S2 C24 C25 C26 175.16(11)
C24 C25 C26 C21 1.8(2)
C24 C25 C26 C1 -176.84(13)
O2 C21 C26 C25 -179.21(13)
C22 C21 C26 C25 -0.4(2)
O2 C21 C26 C1 -0.6(2)
C22 C21 C26 C1 178.26(13)
C12 C1 C26 C25 -108.45(15)
C12 C1 C26 C21 72.95(17)
C23 C24 S2 O21 7.11(14)
C25 C24 S2 O21 -170.10(11)
C23 C24 S2 O22 128.72(12)
C25 C24 S2 O22 -48.49(13)
C23 C24 S2 O23 -112.48(12)
C25 C24 S2 O23 70.31(13)
C23 C22 C2 C36 106.24(15)
C21 C22 C2 C36 -74.79(17)
O3 C31 C32 C33 178.29(12)
C36 C31 C32 C33 -1.6(2)
O3 C31 C32 C3 -4.12(18)
C36 C31 C32 C3 176.00(12)
C31 C32 C33 C34 0.1(2)
C3 C32 C33 C34 -177.47(13)
C32 C33 C34 C35 1.0(2)
C32 C33 C34 S3 176.23(10)
C33 C34 C35 C36 -0.6(2)
S3 C34 C35 C36 -175.92(10)
C34 C35 C36 C31 -0.8(2)
C34 C35 C36 C2 176.88(12)
O3 C31 C36 C35 -177.93(12)
C32 C31 C36 C35 1.9(2)
O3 C31 C36 C2 4.4(2)
C32 C31 C36 C2 -175.69(12)
C22 C2 C36 C35 -73.50(16)
C22 C2 C36 C31 104.12(15)
C35 C34 S3 O31 -162.30(11)
C33 C34 S3 O31 22.43(13)
C35 C34 S3 O33 76.40(12)
C33 C34 S3 O33 -98.87(12)
C35 C34 S3 O32 -42.31(12)
C33 C34 S3 O32 142.42(11)
C33 C32 C3 C46 78.24(16)
C31 C32 C3 C46 -99.30(15)
O4 C41 C42 C43 179.37(13)
C46 C41 C42 C43 -1.5(2)
O4 C41 C42 C4 -3.9(2)
C46 C41 C42 C4 175.22(13)
C41 C42 C43 C44 1.3(2)
C4 C42 C43 C44 -175.45(13)
C42 C43 C44 C45 -0.1(2)
C42 C43 C44 S4 177.22(11)
C43 C44 C45 C46 -1.0(2)
S4 C44 C45 C46 -178.24(11)
C44 C45 C46 C41 0.8(2)
C44 C45 C46 C3 179.50(13)
O4 C41 C46 C45 179.51(13)
C42 C41 C46 C45 0.4(2)
O4 C41 C46 C3 0.8(2)
C42 C41 C46 C3 -178.25(13)
C32 C3 C46 C45 -102.66(15)
C32 C3 C46 C41 76.01(17)
C45 C44 S4 O41 -18.95(14)
C43 C44 S4 O41 163.70(12)
C45 C44 S4 O43 -141.42(13)
C43 C44 S4 O43 41.23(14)
C45 C44 S4 O42 99.97(13)
C43 C44 S4 O42 -77.38(13)
C15 C16 C4 C42 -73.35(16)
C11 C16 C4 C42 103.80(16)
C43 C42 C4 C16 100.69(16)
C41 C42 C4 C16 -75.99(17)
C3A N2A C2A N1A 0.20(17)
C6A N2A C2A N1A -178.48(14)
C3A N2A C2A C5A -179.11(15)
C6A N2A C2A C5A 2.2(3)
C4A N1A C2A N2A -0.86(17)
C1A N1A C2A N2A -178.14(14)
C4A N1A C2A C5A 178.47(14)
C1A N1A C2A C5A 1.2(2)
C2A N2A C3A C4A 0.55(18)
C6A N2A C3A C4A 179.25(15)
N2A C3A C4A N1A -1.05(18)
C2A N1A C4A C3A 1.20(18)
C1A N1A C4A C3A 178.45(14)
C2A N2A C6A C7A 80.0(2)
C3A N2A C6A C7A -98.52(19)
N2A C6A C7A C8A -179.87(15)
C6A C7A C8A C9A 178.39(15)
C7A C8A C9A C10A 71.5(2)
C8A C9A C10A C11A 65.9(2)
C9A C10A C11A C12A 174.3(2)
C10A C11A C12A C13A 174.9(3)
